data_4122096
loop_
_publ_author_name
'Ke, Xian-Sheng'
'Chang, Yi'
'Chen, Jia-Zhen'
'Tian, Jiangwei'
'Mack, John'
'Cheng, Xin'
'Shen, Zhen'
'Zhang, Jun-Long'

_publ_section_title
;
 Porphodilactones as Synthetic Chlorophylls: Relative Orientation of
 \b-Substituents on a Pyrrolic Ring Tunes NIR Absorption.
;
_journal_issue 27
_journal_name_full 'Journal of the American Chemical Society'
_journal_page_first 9598
_journal_page_last 9607
_journal_paper_doi 10.1021/ja502729x
_journal_volume 136
_journal_year 2014
_chemical_formula_sum 'C52.5 H18 F20 N6 O5.5 Zn'
_chemical_formula_weight 1266.10
_chemical_name_systematic
; 
 ? 
;
_space_group_IT_number 2
_symmetry_cell_setting triclinic
_symmetry_space_group_name_Hall '-P 1'
_symmetry_space_group_name_H-M 'P -1'
_atom_sites_solution_hydrogens geom
_atom_sites_solution_primary direct
_atom_sites_solution_secondary difmap
_audit_creation_method SHELXL-97
_cell_angle_alpha 100.09(3)
_cell_angle_beta 107.95(3)
_cell_angle_gamma 97.64(3)
_cell_formula_units_Z 2
_cell_length_a 11.871(2)
_cell_length_b 13.856(3)
_cell_length_c 17.697(4)
_cell_measurement_reflns_used 8926
_cell_measurement_temperature 153(2)
_cell_measurement_theta_max 26.83
_cell_measurement_theta_min 2.18
_cell_volume 2671.5(12)
_computing_cell_refinement HKL2000
_computing_data_collection HKL2000
_computing_data_reduction HKL2000
_computing_molecular_graphics 'SHELXS-97 (Sheldrick, 1990)'
_computing_publication_material 'SHELXS-97 (Sheldrick, 1990)'
_computing_structure_refinement 'SHELXL-97 (Sheldrick, 1997)'
_computing_structure_solution 'SHELXS-97 (Sheldrick, 1990)'
_diffrn_ambient_temperature 153(2)
_diffrn_measured_fraction_theta_full 0.887
_diffrn_measured_fraction_theta_max 0.887
_diffrn_measurement_device_type synchrotron
_diffrn_measurement_method synchrotron
_diffrn_radiation_monochromator synchrotron
_diffrn_radiation_source synchrotron
_diffrn_radiation_type synchrotron
_diffrn_radiation_wavelength 0.71073
_diffrn_reflns_av_R_equivalents 0.0000
_diffrn_reflns_av_sigmaI/netI 0.0291
_diffrn_reflns_limit_h_max 14
_diffrn_reflns_limit_h_min 0
_diffrn_reflns_limit_k_max 16
_diffrn_reflns_limit_k_min -16
_diffrn_reflns_limit_l_max 19
_diffrn_reflns_limit_l_min -21
_diffrn_reflns_number 8345
_diffrn_reflns_theta_full 25.00
_diffrn_reflns_theta_max 25.00
_diffrn_reflns_theta_min 2.18
_exptl_absorpt_coefficient_mu 0.584
_exptl_absorpt_correction_T_max 0.983
_exptl_absorpt_correction_T_min 0.927
_exptl_absorpt_correction_type multi-scan
_exptl_absorpt_process_details
;
CrysAlisPro, Agilent Technologies,
Version 1.171.36.28 (release 01-02-2013 CrysAlis171 .NET)
(compiled Feb  1 2013,16:14:44)
Empirical absorption correction using spherical harmonics,
 implemented in SCALE3 ABSPACK scaling algorithm.
;
_exptl_crystal_colour purple
_exptl_crystal_density_diffrn 1.574
_exptl_crystal_density_method 'not measured'
_exptl_crystal_description plate
_exptl_crystal_F_000 1258
_exptl_crystal_size_max 0.06
_exptl_crystal_size_mid 0.05
_exptl_crystal_size_min 0.01
_refine_diff_density_max 1.409
_refine_diff_density_min -0.741
_refine_diff_density_rms 0.107
_refine_ls_extinction_coef 0.045(3)
_refine_ls_extinction_expression Fc^*^=kFc[1+0.001xFc^2^\l^3^/sin(2\q)]^-1/4^
_refine_ls_extinction_method SHELXL
_refine_ls_goodness_of_fit_ref 1.110
_refine_ls_hydrogen_treatment mixed
_refine_ls_matrix_type full
_refine_ls_number_parameters 837
_refine_ls_number_reflns 8345
_refine_ls_number_restraints 6
_refine_ls_restrained_S_all 1.110
_refine_ls_R_factor_all 0.0721
_refine_ls_R_factor_gt 0.0672
_refine_ls_shift/su_max 0.003
_refine_ls_shift/su_mean 0.000
_refine_ls_structure_factor_coef Fsqd
_refine_ls_weighting_details 'calc w=1/[\s^2^(Fo^2^)+(0.1189P)^2^+7.1931P] where P=(Fo^2^+2Fc^2^)/3'
_refine_ls_weighting_scheme calc
_refine_ls_wR_factor_gt 0.2108
_refine_ls_wR_factor_ref 0.2162
_reflns_number_gt 7487
_reflns_number_total 8345
_reflns_threshold_expression >2sigma(I)
_cod_data_source_file ja502729x_si_004.cif
_cod_data_source_block b
_cod_depositor_comments 'Adding full bibliography for 4122095--4122096.cif.'
_cod_original_cell_volume 2671.5(9)
_cod_original_sg_symbol_H-M P-1
_cod_original_formula_sum 'C52.50 H18 F20 N6 O5.50 Zn'
_cod_database_code 4122096

loop_
_symmetry_equiv_pos_as_xyz
'x, y, z'
'-x, -y, -z'

loop_
_atom_site_label
_atom_site_type_symbol
_atom_site_fract_x
_atom_site_fract_y
_atom_site_fract_z
_atom_site_U_iso_or_equiv
_atom_site_adp_type
_atom_site_occupancy
_atom_site_symmetry_multiplicity
_atom_site_calc_flag
_atom_site_refinement_flags
_atom_site_disorder_assembly
_atom_site_disorder_group
Zn1 Zn 0.5000 0.5000 0.5000 0.0251(2) Uani 1 2 d S . .
Zn2 Zn 0.5141(4) -0.0120(3) -0.0027(3) 0.0349(7) Uani 0.50 1 d P . .
O1 O 0.3257(3) 0.6924(3) 0.2577(2) 0.0395(8) Uani 1 1 d . . .
O2 O 0.2981(3) 0.6906(2) 0.37689(19) 0.0292(7) Uani 1 1 d . . .
O3 O 0.8431(3) 0.1986(2) 0.28965(19) 0.0309(7) Uani 1 1 d . . .
O4 O 0.6889(3) 0.0667(2) 0.25423(18) 0.0279(7) Uani 1 1 d . . .
N1 N 0.5797(3) 0.4492(3) 0.4176(2) 0.0258(8) Uani 1 1 d . . .
N2 N 0.4130(3) 0.5826(3) 0.4229(2) 0.0248(8) Uani 1 1 d . . .
N3 N 0.3360(3) 0.3652(3) 0.4374(2) 0.0292(8) Uani 1 1 d . . .
N4 N 0.4060(3) -0.1090(3) 0.0332(2) 0.0295(8) Uani 1 1 d . . .
N5 N 0.6169(3) 0.0483(3) 0.1186(2) 0.0301(8) Uani 1 1 d . . .
N6 N 0.6225(5) -0.1128(4) -0.0372(4) 0.0603(15) Uani 1 1 d . . .
F1 F 0.6979(3) 0.6428(3) 0.28813(18) 0.0464(8) Uani 1 1 d . . .
F2 F 0.6998(3) 0.6789(3) 0.1436(2) 0.0571(9) Uani 1 1 d . . .
F3 F 0.4977(3) 0.6142(3) 0.00983(18) 0.0531(9) Uani 1 1 d . . .
F4 F 0.2938(3) 0.5143(3) 0.02073(18) 0.0528(8) Uani 1 1 d . . .
F5 F 0.2892(3) 0.4802(2) 0.16557(17) 0.0441(7) Uani 1 1 d . . .
F6 F 0.3558(2) 0.8655(2) 0.58149(18) 0.0366(7) Uani 1 1 d . . .
F7 F 0.1838(3) 0.9763(2) 0.5775(2) 0.0448(8) Uani 1 1 d . . .
F8 F -0.0518(3) 0.8907(2) 0.4991(2) 0.0496(8) Uani 1 1 d . . .
F9 F -0.1166(2) 0.6931(3) 0.4234(2) 0.0560(9) Uani 1 1 d . . .
F10 F 0.0537(3) 0.5820(2) 0.4280(2) 0.0492(8) Uani 1 1 d . . .
F11 F 0.6897(3) -0.1537(2) 0.27998(18) 0.0429(7) Uani 1 1 d . . .
F12 F 0.6858(3) -0.1888(3) 0.42540(19) 0.0501(8) Uani 1 1 d . . .
F13 F 0.5119(3) -0.1364(2) 0.48332(16) 0.0428(7) Uani 1 1 d . . .
F14 F 0.3406(3) -0.0485(2) 0.39661(19) 0.0452(8) Uani 1 1 d . . .
F15 F 0.3437(3) -0.0129(2) 0.25241(18) 0.0438(7) Uani 1 1 d . . .
F16 F 0.7048(2) 0.3870(2) 0.13741(18) 0.0398(7) Uani 1 1 d . . .
F17 F 0.8796(3) 0.5478(2) 0.2210(3) 0.0633(10) Uani 1 1 d . . .
F18 F 1.1156(3) 0.5290(3) 0.2730(2) 0.0658(11) Uani 1 1 d . . .
F19 F 1.1723(2) 0.3471(3) 0.2390(2) 0.0520(9) Uani 1 1 d . . .
F20 F 0.9961(2) 0.1843(2) 0.15965(19) 0.0433(7) Uani 1 1 d . . .
C1 C 0.6590(4) 0.3856(3) 0.4267(3) 0.0282(9) Uani 1 1 d . . .
C2 C 0.6966(5) 0.3702(4) 0.3558(3) 0.0382(12) Uani 1 1 d . . .
H2A H 0.7507 0.3305 0.3470 0.046 Uiso 1 1 calc R . .
C3 C 0.6399(5) 0.4233(4) 0.3055(3) 0.0411(12) Uani 1 1 d . . .
H3A H 0.6466 0.4270 0.2551 0.049 Uiso 1 1 calc R . .
C4 C 0.5662(4) 0.4738(4) 0.3440(3) 0.0306(10) Uani 1 1 d . . .
C5 C 0.4935(4) 0.5399(3) 0.3120(3) 0.0292(10) Uani 1 1 d . . .
C6 C 0.4239(4) 0.5901(3) 0.3500(3) 0.0257(9) Uani 1 1 d . . .
C7 C 0.3503(4) 0.6593(3) 0.3181(3) 0.0267(9) Uani 1 1 d . . .
C8 C 0.3390(4) 0.6419(3) 0.4384(3) 0.0245(9) Uani 1 1 d . . .
C9 C 0.3026(4) 0.6569(3) 0.5061(3) 0.0261(9) Uani 1 1 d . . .
C10 C 0.4930(4) 0.5594(4) 0.2311(3) 0.0313(10) Uani 1 1 d . . .
C11 C 0.5966(4) 0.6109(4) 0.2229(3) 0.0368(11) Uani 1 1 d . . .
C12 C 0.5986(5) 0.6289(4) 0.1494(3) 0.0419(12) Uani 1 1 d . . .
C13 C 0.4964(5) 0.5971(4) 0.0817(3) 0.0415(12) Uani 1 1 d . . .
C14 C 0.3924(5) 0.5462(4) 0.0880(3) 0.0380(11) Uani 1 1 d . . .
C15 C 0.3921(4) 0.5288(4) 0.1615(3) 0.0346(11) Uani 1 1 d . . .
C16 C 0.2091(4) 0.7200(3) 0.5040(3) 0.0264(9) Uani 1 1 d . . .
C17 C 0.2394(4) 0.8217(3) 0.5417(3) 0.0274(9) Uani 1 1 d . . .
C18 C 0.1532(4) 0.8787(3) 0.5403(3) 0.0321(10) Uani 1 1 d . . .
C19 C 0.0320(4) 0.8355(4) 0.4994(3) 0.0365(11) Uani 1 1 d . . .
C20 C -0.0003(4) 0.7365(4) 0.4620(3) 0.0371(11) Uani 1 1 d . . .
C21 C 0.0893(4) 0.6799(4) 0.4652(3) 0.0337(11) Uani 1 1 d . . .
C22 C 0.2239(4) 0.3766(4) 0.4328(3) 0.0345(11) Uani 1 1 d . . .
H22A H 0.2132 0.4390 0.4558 0.041 Uiso 1 1 calc R . .
C23 C 0.1235(4) 0.3004(4) 0.3958(3) 0.0400(12) Uani 1 1 d . . .
H23A H 0.0469 0.3118 0.3927 0.048 Uiso 1 1 calc R . .
C24 C 0.1391(4) 0.2065(4) 0.3631(3) 0.0397(12) Uani 1 1 d . . .
H24A H 0.0735 0.1533 0.3389 0.048 Uiso 1 1 calc R . .
C25 C 0.2521(5) 0.1941(4) 0.3672(3) 0.0420(12) Uani 1 1 d . . .
H25A H 0.2650 0.1322 0.3454 0.050 Uiso 1 1 calc R . .
C26 C 0.3482(4) 0.2746(4) 0.4043(3) 0.0352(11) Uani 1 1 d . . .
H26A H 0.4251 0.2651 0.4062 0.042 Uiso 1 1 calc R . .
C27 C 0.3078(4) -0.1812(3) -0.0177(3) 0.0295(10) Uani 1 1 d . . .
C28 C 0.2652(4) -0.2424(3) 0.0298(3) 0.0309(10) Uani 1 1 d . . .
H28A H 0.2003 -0.2964 0.0099 0.037 Uiso 1 1 calc R . .
C29 C 0.3372(4) -0.2068(3) 0.1086(3) 0.0302(10) Uani 1 1 d . . .
H29A H 0.3314 -0.2315 0.1531 0.036 Uiso 1 1 calc R . .
C30 C 0.4249(4) -0.1226(3) 0.1099(3) 0.0282(9) Uani 1 1 d . . .
C31 C 0.5168(4) -0.0644(3) 0.1813(3) 0.0273(9) Uani 1 1 d . . .
C32 C 0.6040(4) 0.0131(3) 0.1810(3) 0.0274(9) Uani 1 1 d . . .
C33 C 0.7607(4) 0.1415(3) 0.2364(3) 0.0261(9) Uani 1 1 d . . .
C34 C 0.7093(4) 0.1291(3) 0.1477(3) 0.0282(10) Uani 1 1 d . . .
C35 C 0.7456(4) 0.1916(3) 0.1021(3) 0.0279(10) Uani 1 1 d . . .
C36 C 0.5167(4) -0.0829(3) 0.2615(3) 0.0275(9) Uani 1 1 d . . .
C37 C 0.6026(4) -0.1276(4) 0.3078(3) 0.0311(10) Uani 1 1 d . . .
C38 C 0.6023(4) -0.1464(4) 0.3819(3) 0.0350(11) Uani 1 1 d . . .
C39 C 0.5137(4) -0.1180(4) 0.4113(3) 0.0321(10) Uani 1 1 d . . .
C40 C 0.4275(4) -0.0742(4) 0.3681(3) 0.0330(10) Uani 1 1 d . . .
C41 C 0.4297(4) -0.0567(3) 0.2936(3) 0.0310(10) Uani 1 1 d . . .
C42 C 0.8452(4) 0.2806(3) 0.1466(3) 0.0282(10) Uani 1 1 d . . .
C43 C 0.8200(4) 0.3746(4) 0.1628(3) 0.0319(10) Uani 1 1 d . . .
C44 C 0.9082(5) 0.4586(4) 0.2058(3) 0.0419(13) Uani 1 1 d . . .
C45 C 1.0279(5) 0.4475(4) 0.2312(3) 0.0451(14) Uani 1 1 d . . .
C46 C 1.0569(4) 0.3570(4) 0.2149(3) 0.0371(12) Uani 1 1 d . . .
C47 C 0.9657(4) 0.2729(4) 0.1733(3) 0.0327(10) Uani 1 1 d . . .
C48A C 0.694(4) -0.0730(17) -0.072(3) 0.17(2) Uani 0.45 1 d PD A 1
H48B H 0.7072 -0.0050 -0.0707 0.198 Uiso 0.45 1 calc PR A 1
C49A C 0.748(4) -0.139(2) -0.111(4) 0.27(4) Uani 0.45 1 d PD A 1
H49B H 0.8222 -0.1186 -0.1163 0.320 Uiso 0.45 1 calc PR A 1
C50A C 0.684(4) -0.238(2) -0.141(3) 0.18(3) Uani 0.45 1 d PD A 1
H50B H 0.6990 -0.2808 -0.1821 0.215 Uiso 0.45 1 calc PR A 1
C51A C 0.597(3) -0.269(2) -0.109(2) 0.155(14) Uani 0.45 1 d PD A 1
H51B H 0.5583 -0.3354 -0.1227 0.186 Uiso 0.45 1 calc PR A 1
C52A C 0.569(2) -0.2030(14) -0.0589(19) 0.102(8) Uani 0.45 1 d PD A 1
H52B H 0.5090 -0.2234 -0.0386 0.123 Uiso 0.45 1 calc PR A 1
C48 C 0.665(2) -0.1160(17) -0.0983(9) 0.070(5) Uani 0.55 1 d P A 2
H48A H 0.6504 -0.0649 -0.1256 0.084 Uiso 0.55 1 calc PR A 2
C49 C 0.723(3) -0.179(3) -0.1273(17) 0.111(11) Uani 0.55 1 d P A 2
H49A H 0.7376 -0.1795 -0.1762 0.133 Uiso 0.55 1 calc PR A 2
C50 C 0.7646(15) -0.2490(10) -0.0765(9) 0.066(4) Uani 0.55 1 d P A 2
H50A H 0.8142 -0.2914 -0.0886 0.079 Uiso 0.55 1 calc PR A 2
C51 C 0.7288(17) -0.2496(10) -0.0123(12) 0.091(6) Uani 0.55 1 d P A 2
H51A H 0.7481 -0.2965 0.0188 0.109 Uiso 0.55 1 calc PR A 2
C52 C 0.6624(14) -0.1799(10) 0.0081(10) 0.064(4) Uani 0.55 1 d P A 2
H52A H 0.6440 -0.1789 0.0557 0.077 Uiso 0.55 1 calc PR A 2
O5 O 1.020(2) -0.146(5) 0.262(4) 0.66(7) Uani 0.50 1 d P . .
O6 O 1.0102(19) -0.4657(19) 0.0179(14) 0.181(11) Uani 0.50 1 d P . .
O7 O 0.989(4) -0.343(2) 0.056(4) 0.62(6) Uani 0.50 1 d P . .
C53 C 0.936(2) -0.0619(18) 0.228(2) 0.161(14) Uani 0.50 1 d P . .

loop_
_atom_site_aniso_label
_atom_site_aniso_U_11
_atom_site_aniso_U_22
_atom_site_aniso_U_33
_atom_site_aniso_U_23
_atom_site_aniso_U_13
_atom_site_aniso_U_12
Zn1 0.0281(4) 0.0264(4) 0.0229(4) 0.0087(3) 0.0086(3) 0.0083(3)
Zn2 0.0365(18) 0.0319(19) 0.0259(7) 0.0115(12) 0.0018(11) -0.0141(10)
O1 0.0428(19) 0.0369(19) 0.0384(19) 0.0119(17) 0.0125(15) 0.0055(15)
O2 0.0279(15) 0.0244(16) 0.0315(16) 0.0076(14) 0.0054(12) 0.0017(12)
O3 0.0266(15) 0.0324(17) 0.0302(16) 0.0072(15) 0.0070(13) 0.0003(13)
O4 0.0292(15) 0.0256(16) 0.0254(15) 0.0068(13) 0.0068(12) -0.0015(12)
N1 0.0293(18) 0.0234(18) 0.0262(17) 0.0076(16) 0.0096(14) 0.0068(15)
N2 0.0266(17) 0.0225(18) 0.0234(17) 0.0058(15) 0.0061(14) 0.0036(14)
N3 0.0288(18) 0.029(2) 0.0267(18) 0.0076(17) 0.0051(15) 0.0041(15)
N4 0.0297(18) 0.0272(19) 0.0264(18) 0.0076(17) 0.0060(15) -0.0056(15)
N5 0.0314(19) 0.0263(19) 0.0274(19) 0.0079(16) 0.0075(15) -0.0077(15)
N6 0.067(3) 0.051(3) 0.062(3) 0.006(3) 0.033(3) -0.008(3)
F1 0.0372(15) 0.063(2) 0.0386(15) 0.0220(15) 0.0085(12) 0.0072(14)
F2 0.0510(18) 0.081(3) 0.0553(19) 0.0359(19) 0.0288(16) 0.0133(18)
F3 0.073(2) 0.071(2) 0.0335(15) 0.0291(17) 0.0279(15) 0.0297(18)
F4 0.062(2) 0.060(2) 0.0271(14) 0.0091(15) 0.0054(14) 0.0083(16)
F5 0.0494(17) 0.0429(17) 0.0330(14) 0.0084(14) 0.0094(13) -0.0033(14)
F6 0.0260(13) 0.0282(14) 0.0479(16) 0.0031(13) 0.0062(11) 0.0019(10)
F7 0.0412(16) 0.0233(14) 0.063(2) 0.0059(14) 0.0091(14) 0.0095(12)
F8 0.0341(15) 0.0453(18) 0.070(2) 0.0180(17) 0.0103(14) 0.0202(13)
F9 0.0230(14) 0.058(2) 0.068(2) -0.0034(18) 0.0016(14) 0.0024(13)
F10 0.0340(15) 0.0322(15) 0.066(2) -0.0080(15) 0.0084(14) -0.0005(12)
F11 0.0390(15) 0.0538(19) 0.0464(16) 0.0226(15) 0.0206(13) 0.0160(14)
F12 0.0413(16) 0.069(2) 0.0448(17) 0.0335(17) 0.0087(13) 0.0165(15)
F13 0.0481(16) 0.0512(18) 0.0244(13) 0.0130(13) 0.0106(12) -0.0073(14)
F14 0.0540(18) 0.0483(18) 0.0441(16) 0.0124(15) 0.0298(14) 0.0127(14)
F15 0.0482(17) 0.0515(18) 0.0453(16) 0.0248(15) 0.0216(14) 0.0237(14)
F16 0.0358(14) 0.0399(16) 0.0431(16) 0.0076(14) 0.0135(12) 0.0078(12)
F17 0.074(2) 0.0286(16) 0.079(3) -0.0058(17) 0.029(2) 0.0010(16)
F18 0.052(2) 0.050(2) 0.068(2) -0.0073(18) 0.0111(17) -0.0312(16)
F19 0.0231(14) 0.075(2) 0.0506(18) 0.0198(17) 0.0054(12) -0.0061(14)
F20 0.0364(15) 0.0391(16) 0.0530(18) 0.0132(15) 0.0116(13) 0.0077(12)
C1 0.030(2) 0.025(2) 0.030(2) 0.007(2) 0.0094(18) 0.0076(18)
C2 0.050(3) 0.041(3) 0.034(2) 0.012(2) 0.022(2) 0.023(2)
C3 0.060(3) 0.045(3) 0.032(2) 0.016(2) 0.025(2) 0.026(3)
C4 0.040(2) 0.029(2) 0.026(2) 0.008(2) 0.0140(19) 0.0099(19)
C5 0.034(2) 0.028(2) 0.025(2) 0.0084(19) 0.0079(18) 0.0062(18)
C6 0.028(2) 0.022(2) 0.024(2) 0.0050(18) 0.0056(16) -0.0001(17)
C7 0.032(2) 0.021(2) 0.020(2) 0.0078(18) 0.0010(16) -0.0036(17)
C8 0.0218(19) 0.020(2) 0.028(2) 0.0077(18) 0.0031(16) 0.0023(16)
C9 0.026(2) 0.022(2) 0.028(2) 0.0046(18) 0.0065(17) 0.0030(17)
C10 0.044(3) 0.029(2) 0.026(2) 0.010(2) 0.0142(19) 0.014(2)
C11 0.039(3) 0.041(3) 0.035(2) 0.015(2) 0.013(2) 0.011(2)
C12 0.043(3) 0.050(3) 0.044(3) 0.019(3) 0.023(2) 0.016(2)
C13 0.060(3) 0.046(3) 0.032(2) 0.020(2) 0.023(2) 0.026(3)
C14 0.050(3) 0.038(3) 0.025(2) 0.010(2) 0.008(2) 0.015(2)
C15 0.041(3) 0.031(2) 0.033(2) 0.007(2) 0.014(2) 0.007(2)
C16 0.028(2) 0.027(2) 0.026(2) 0.0093(19) 0.0096(17) 0.0084(18)
C17 0.025(2) 0.024(2) 0.031(2) 0.0094(19) 0.0053(17) 0.0029(17)
C18 0.035(2) 0.022(2) 0.037(2) 0.008(2) 0.0075(19) 0.0056(18)
C19 0.033(2) 0.036(3) 0.045(3) 0.017(2) 0.011(2) 0.017(2)
C20 0.022(2) 0.042(3) 0.040(3) 0.004(2) 0.0037(19) 0.0040(19)
C21 0.032(2) 0.025(2) 0.039(2) 0.001(2) 0.010(2) 0.0027(18)
C22 0.032(2) 0.030(2) 0.040(3) 0.008(2) 0.012(2) 0.0056(19)
C23 0.030(2) 0.043(3) 0.042(3) 0.010(2) 0.009(2) 0.000(2)
C24 0.035(3) 0.031(3) 0.043(3) 0.009(2) 0.003(2) -0.004(2)
C25 0.044(3) 0.028(2) 0.043(3) 0.005(2) 0.003(2) 0.002(2)
C26 0.034(2) 0.029(2) 0.037(2) 0.007(2) 0.005(2) 0.0054(19)
C27 0.031(2) 0.024(2) 0.030(2) 0.007(2) 0.0090(18) -0.0028(18)
C28 0.032(2) 0.024(2) 0.033(2) 0.008(2) 0.0094(19) -0.0070(18)
C29 0.036(2) 0.027(2) 0.027(2) 0.011(2) 0.0102(18) -0.0006(19)
C30 0.031(2) 0.025(2) 0.027(2) 0.0060(19) 0.0104(18) -0.0002(18)
C31 0.032(2) 0.023(2) 0.026(2) 0.0074(19) 0.0097(18) 0.0005(18)
C32 0.029(2) 0.026(2) 0.024(2) 0.0034(19) 0.0065(17) 0.0010(18)
C33 0.024(2) 0.022(2) 0.031(2) 0.0052(19) 0.0082(18) 0.0010(17)
C34 0.025(2) 0.028(2) 0.027(2) 0.0048(19) 0.0070(17) -0.0038(17)
C35 0.028(2) 0.023(2) 0.029(2) 0.0047(19) 0.0077(17) -0.0037(17)
C36 0.031(2) 0.022(2) 0.026(2) 0.0069(19) 0.0073(17) -0.0026(17)
C37 0.029(2) 0.031(2) 0.032(2) 0.010(2) 0.0096(18) 0.0001(18)
C38 0.033(2) 0.034(3) 0.031(2) 0.011(2) 0.0031(19) -0.002(2)
C39 0.035(2) 0.032(2) 0.025(2) 0.008(2) 0.0086(18) -0.0063(19)
C40 0.040(2) 0.029(2) 0.030(2) 0.006(2) 0.016(2) -0.001(2)
C41 0.035(2) 0.027(2) 0.032(2) 0.010(2) 0.0101(19) 0.0040(18)
C42 0.028(2) 0.028(2) 0.025(2) 0.0069(19) 0.0070(17) -0.0045(18)
C43 0.030(2) 0.033(3) 0.032(2) 0.007(2) 0.0114(18) -0.0002(19)
C44 0.050(3) 0.026(2) 0.044(3) -0.002(2) 0.019(2) -0.006(2)
C45 0.038(3) 0.041(3) 0.037(3) -0.003(2) 0.006(2) -0.022(2)
C46 0.025(2) 0.045(3) 0.032(2) 0.008(2) 0.0052(19) -0.009(2)
C47 0.032(2) 0.033(3) 0.032(2) 0.009(2) 0.0112(19) -0.0012(19)
C48A 0.21(4) 0.12(3) 0.30(6) 0.12(3) 0.21(5) 0.10(3)
C49A 0.31(6) 0.21(5) 0.55(11) 0.24(7) 0.39(8) 0.18(5)
C50A 0.28(6) 0.15(4) 0.25(6) 0.11(4) 0.21(6) 0.15(4)
C51A 0.13(2) 0.16(3) 0.17(3) -0.04(2) 0.09(2) 0.03(2)
C52A 0.120(18) 0.053(11) 0.16(2) 0.019(14) 0.083(18) 0.007(12)
C48 0.097(11) 0.101(15) 0.043(6) 0.026(8) 0.043(7) 0.060(10)
C49 0.17(2) 0.11(2) 0.078(12) 0.008(16) 0.070(14) 0.039(18)
C50 0.104(10) 0.047(7) 0.078(9) 0.027(7) 0.059(8) 0.034(7)
C51 0.152(15) 0.054(7) 0.142(15) 0.058(10) 0.122(14) 0.057(9)
C52 0.096(10) 0.048(7) 0.095(10) 0.049(8) 0.067(9) 0.041(7)
O5 0.102(16) 0.89(12) 0.99(12) 0.89(12) -0.09(3) -0.10(3)
O6 0.100(11) 0.23(3) 0.156(19) -0.039(16) 0.057(13) -0.100(15)
O7 0.64(7) 0.18(2) 1.17(12) -0.23(4) 0.82(9) -0.24(4)
C53 0.084(14) 0.086(14) 0.27(4) -0.038(19) 0.068(19) -0.043(12)

loop_
_atom_type_symbol
_atom_type_description
_atom_type_scat_dispersion_real
_atom_type_scat_dispersion_imag
_atom_type_scat_source
C C 0.0033 0.0016 'International Tables Vol C Tables 4.2.6.8 and 6.1.1.4'
H H 0.0000 0.0000 'International Tables Vol C Tables 4.2.6.8 and 6.1.1.4'
N N 0.0061 0.0033 'International Tables Vol C Tables 4.2.6.8 and 6.1.1.4'
O O 0.0106 0.0060 'International Tables Vol C Tables 4.2.6.8 and 6.1.1.4'
F F 0.0171 0.0103 'International Tables Vol C Tables 4.2.6.8 and 6.1.1.4'
Zn Zn 0.2839 1.4301 'International Tables Vol C Tables 4.2.6.8 and 6.1.1.4'

loop_
_geom_angle_atom_site_label_1
_geom_angle_atom_site_label_2
_geom_angle_atom_site_label_3
_geom_angle
_geom_angle_site_symmetry_1
_geom_angle_site_symmetry_3
N1 Zn1 N1 180.00(13) 2_666 .
N1 Zn1 N2 90.31(15) 2_666 .
N1 Zn1 N2 89.69(15) . .
N1 Zn1 N2 89.69(15) 2_666 2_666
N1 Zn1 N2 90.31(15) . 2_666
N2 Zn1 N2 180.00(17) . 2_666
N1 Zn1 N3 90.29(14) 2_666 2_666
N1 Zn1 N3 89.71(14) . 2_666
N2 Zn1 N3 90.35(14) . 2_666
N2 Zn1 N3 89.65(14) 2_666 2_666
N1 Zn1 N3 89.71(14) 2_666 .
N1 Zn1 N3 90.29(14) . .
N2 Zn1 N3 89.65(14) . .
N2 Zn1 N3 90.35(14) 2_666 .
N3 Zn1 N3 180.0 2_666 .
Zn2 Zn2 N4 83.1(12) 2_655 .
Zn2 Zn2 N4 82.4(12) 2_655 2_655
N4 Zn2 N4 165.46(13) . 2_655
Zn2 Zn2 N5 84.4(12) 2_655 .
N4 Zn2 N5 89.2(3) . .
N4 Zn2 N5 89.4(2) 2_655 .
Zn2 Zn2 N5 81.2(12) 2_655 2_655
N4 Zn2 N5 89.0(2) . 2_655
N4 Zn2 N5 88.7(3) 2_655 2_655
N5 Zn2 N5 165.65(13) . 2_655
Zn2 Zn2 N6 174.6(14) 2_655 .
N4 Zn2 N6 98.5(3) . .
N4 Zn2 N6 96.0(3) 2_655 .
N5 Zn2 N6 100.8(3) . .
N5 Zn2 N6 93.6(3) 2_655 .
C8 O2 C7 106.5(3) . .
C32 O4 C33 106.9(3) . .
C1 N1 C4 107.0(4) . .
C1 N1 Zn1 126.1(3) . .
C4 N1 Zn1 126.9(3) . .
C8 N2 C6 108.1(4) . .
C8 N2 Zn1 125.1(3) . .
C6 N2 Zn1 126.7(3) . .
C26 N3 C22 116.8(4) . .
C26 N3 Zn1 122.6(3) . .
C22 N3 Zn1 120.6(3) . .
C30 N4 C27 106.7(4) . .
C30 N4 Zn2 126.9(3) . .
C27 N4 Zn2 126.1(3) . .
C30 N4 Zn2 126.0(3) . 2_655
C27 N4 Zn2 126.3(3) . 2_655
Zn2 N4 Zn2 14.54(13) . 2_655
C32 N5 C34 108.5(4) . .
C32 N5 Zn2 125.2(3) . .
C34 N5 Zn2 126.2(3) . .
C32 N5 Zn2 123.9(3) . 2_655
C34 N5 Zn2 125.2(4) . 2_655
Zn2 N5 Zn2 14.35(13) . 2_655
C52A N6 C48A 123.8(16) . .
C52A N6 C48 95.4(16) . .
C48A N6 C48 29.2(17) . .
C52A N6 C52 59.2(14) . .
C48A N6 C52 118(2) . .
C48 N6 C52 111.4(11) . .
C52A N6 Zn2 113.4(11) . .
C48A N6 Zn2 112.3(13) . .
C48 N6 Zn2 127.2(10) . .
C52 N6 Zn2 121.3(6) . .
N1 C1 C9 125.1(4) . 2_666
N1 C1 C2 108.9(4) . .
C9 C1 C2 126.0(4) 2_666 .
C3 C2 C1 107.7(4) . .
C2 C3 C4 107.2(4) . .
N1 C4 C5 125.2(4) . .
N1 C4 C3 109.2(4) . .
C5 C4 C3 125.6(4) . .
C6 C5 C4 125.4(4) . .
C6 C5 C10 117.3(4) . .
C4 C5 C10 117.2(4) . .
N2 C6 C5 126.0(4) . .
N2 C6 C7 108.1(4) . .
C5 C6 C7 125.8(4) . .
O1 C7 O2 117.8(4) . .
O1 C7 C6 136.8(4) . .
O2 C7 C6 105.4(4) . .
N2 C8 O2 111.9(4) . .
N2 C8 C9 127.6(4) . .
O2 C8 C9 120.6(4) . .
C8 C9 C1 125.7(4) . 2_666
C8 C9 C16 116.3(4) . .
C1 C9 C16 117.9(4) 2_666 .
C15 C10 C11 116.4(5) . .
C15 C10 C5 122.7(4) . .
C11 C10 C5 120.9(4) . .
F1 C11 C12 118.6(4) . .
F1 C11 C10 119.5(4) . .
C12 C11 C10 121.9(5) . .
F2 C12 C13 119.6(5) . .
F2 C12 C11 120.5(5) . .
C13 C12 C11 119.9(5) . .
F3 C13 C12 120.2(5) . .
F3 C13 C14 120.3(5) . .
C12 C13 C14 119.5(5) . .
F4 C14 C15 121.5(5) . .
F4 C14 C13 118.6(5) . .
C15 C14 C13 119.9(5) . .
F5 C15 C14 118.2(4) . .
F5 C15 C10 119.3(4) . .
C14 C15 C10 122.4(5) . .
C21 C16 C17 116.7(4) . .
C21 C16 C9 121.0(4) . .
C17 C16 C9 122.2(4) . .
F6 C17 C18 118.5(4) . .
F6 C17 C16 119.6(4) . .
C18 C17 C16 121.9(4) . .
F7 C18 C17 121.1(4) . .
F7 C18 C19 119.1(4) . .
C17 C18 C19 119.8(4) . .
F8 C19 C20 120.6(4) . .
F8 C19 C18 119.7(4) . .
C20 C19 C18 119.7(4) . .
F9 C20 C19 120.6(4) . .
F9 C20 C21 120.0(4) . .
C19 C20 C21 119.4(4) . .
F10 C21 C16 119.8(4) . .
F10 C21 C20 117.6(4) . .
C16 C21 C20 122.6(4) . .
N3 C22 C23 123.3(5) . .
C22 C23 C24 118.6(5) . .
C25 C24 C23 118.6(5) . .
C24 C25 C26 119.4(5) . .
N3 C26 C25 123.3(5) . .
N4 C27 C35 125.6(4) . 2_655
N4 C27 C28 109.3(4) . .
C35 C27 C28 125.1(4) 2_655 .
C29 C28 C27 107.4(4) . .
C28 C29 C30 106.4(4) . .
N4 C30 C31 125.6(4) . .
N4 C30 C29 110.2(4) . .
C31 C30 C29 124.2(4) . .
C32 C31 C30 123.5(4) . .
C32 C31 C36 117.9(4) . .
C30 C31 C36 118.5(4) . .
N5 C32 O4 111.9(4) . .
N5 C32 C31 129.0(4) . .
O4 C32 C31 119.1(4) . .
O3 C33 O4 120.7(4) . .
O3 C33 C34 134.3(4) . .
O4 C33 C34 105.0(3) . .
N5 C34 C35 126.2(4) . .
N5 C34 C33 107.6(4) . .
C35 C34 C33 126.1(4) . .
C34 C35 C27 125.4(4) . 2_655
C34 C35 C42 118.0(4) . .
C27 C35 C42 116.5(4) 2_655 .
C41 C36 C37 116.5(4) . .
C41 C36 C31 121.3(4) . .
C37 C36 C31 122.2(4) . .
F11 C37 C38 118.4(4) . .
F11 C37 C36 119.0(4) . .
C38 C37 C36 122.7(4) . .
F12 C38 C37 121.7(4) . .
F12 C38 C39 119.9(4) . .
C37 C38 C39 118.4(5) . .
F13 C39 C40 119.9(4) . .
F13 C39 C38 119.1(5) . .
C40 C39 C38 121.0(4) . .
F14 C40 C39 120.5(4) . .
F14 C40 C41 120.2(5) . .
C39 C40 C41 119.3(4) . .
F15 C41 C36 120.0(4) . .
F15 C41 C40 117.9(4) . .
C36 C41 C40 122.1(5) . .
C43 C42 C47 117.1(4) . .
C43 C42 C35 120.6(4) . .
C47 C42 C35 122.3(4) . .
F16 C43 C42 119.8(4) . .
F16 C43 C44 117.3(5) . .
C42 C43 C44 122.9(5) . .
F17 C44 C43 120.9(5) . .
F17 C44 C45 121.0(4) . .
C43 C44 C45 118.1(5) . .
F18 C45 C46 120.1(5) . .
F18 C45 C44 118.9(5) . .
C46 C45 C44 120.9(4) . .
F19 C46 C45 120.6(4) . .
F19 C46 C47 119.6(5) . .
C45 C46 C47 119.8(5) . .
F20 C47 C42 120.1(4) . .
F20 C47 C46 118.7(4) . .
C42 C47 C46 121.2(5) . .
N6 C48A C49A 116(2) . .
C48A C49A C50A 116.1(15) . .
C51A C50A C49A 117.3(16) . .
C52A C51A C50A 119(2) . .
N6 C52A C51A 122(2) . .
N6 C48 C49 131(2) . .
C48 C49 C50 115(2) . .
C51 C50 C49 117.9(16) . .
C50 C51 C52 119.9(15) . .
N6 C52 C51 124.2(12) . .
O6 O6 O7 158(5) 2_745 .

loop_
_geom_bond_atom_site_label_1
_geom_bond_atom_site_label_2
_geom_bond_distance
_geom_bond_site_symmetry_2
Zn1 N1 2.046(3) 2_666
Zn1 N1 2.046(3) .
Zn1 N2 2.056(4) .
Zn1 N2 2.056(4) 2_666
Zn1 N3 2.342(4) 2_666
Zn1 N3 2.342(4) .
Zn2 Zn2 0.519(5) 2_655
Zn2 N4 2.049(6) .
Zn2 N4 2.052(7) 2_655
Zn2 N5 2.069(6) .
Zn2 N5 2.084(6) 2_655
Zn2 N6 2.155(7) .
O1 C7 1.205(6) .
O2 C8 1.377(6) .
O2 C7 1.402(5) .
O3 C33 1.198(5) .
O4 C32 1.380(5) .
O4 C33 1.395(5) .
N1 C1 1.365(6) .
N1 C4 1.371(6) .
N2 C8 1.336(6) .
N2 C6 1.357(6) .
N3 C26 1.335(6) .
N3 C22 1.341(6) .
N4 C30 1.357(6) .
N4 C27 1.377(6) .
N4 Zn2 2.052(7) 2_655
N5 C32 1.325(6) .
N5 C34 1.358(6) .
N5 Zn2 2.084(6) 2_655
N6 C52A 1.257(19) .
N6 C48A 1.31(3) .
N6 C48 1.320(17) .
N6 C52 1.370(15) .
F1 C11 1.342(6) .
F2 C12 1.347(6) .
F3 C13 1.338(6) .
F4 C14 1.342(6) .
F5 C15 1.343(6) .
F6 C17 1.342(5) .
F7 C18 1.344(5) .
F8 C19 1.332(6) .
F9 C20 1.338(5) .
F10 C21 1.347(5) .
F11 C37 1.339(5) .
F12 C38 1.328(6) .
F13 C39 1.348(5) .
F14 C40 1.342(5) .
F15 C41 1.343(6) .
F16 C43 1.346(6) .
F17 C44 1.330(6) .
F18 C45 1.350(5) .
F19 C46 1.337(6) .
F20 C47 1.327(6) .
C1 C9 1.398(7) 2_666
C1 C2 1.447(6) .
C2 C3 1.333(8) .
C3 C4 1.443(7) .
C4 C5 1.414(7) .
C5 C6 1.396(6) .
C5 C10 1.501(6) .
C6 C7 1.453(7) .
C8 C9 1.385(6) .
C9 C1 1.398(7) 2_666
C9 C16 1.497(6) .
C10 C15 1.380(7) .
C10 C11 1.398(7) .
C11 C12 1.372(7) .
C12 C13 1.370(8) .
C13 C14 1.384(8) .
C14 C15 1.365(7) .
C16 C21 1.363(6) .
C16 C17 1.397(6) .
C17 C18 1.370(7) .
C18 C19 1.389(7) .
C19 C20 1.361(7) .
C20 C21 1.396(7) .
C22 C23 1.381(7) .
C23 C24 1.389(8) .
C24 C25 1.356(8) .
C25 C26 1.386(7) .
C27 C35 1.404(6) 2_655
C27 C28 1.441(6) .
C28 C29 1.353(7) .
C29 C30 1.449(6) .
C30 C31 1.413(6) .
C31 C32 1.391(6) .
C31 C36 1.487(6) .
C33 C34 1.468(6) .
C34 C35 1.395(6) .
C35 C27 1.404(6) 2_655
C35 C42 1.495(6) .
C36 C41 1.380(6) .
C36 C37 1.389(7) .
C37 C38 1.380(7) .
C38 C39 1.382(7) .
C39 C40 1.359(7) .
C40 C41 1.389(7) .
C42 C43 1.376(7) .
C42 C47 1.387(7) .
C43 C44 1.381(7) .
C44 C45 1.390(8) .
C45 C46 1.351(8) .
C46 C47 1.395(7) .
C48A C49A 1.389(10) .
C49A C50A 1.396(10) .
C50A C51A 1.387(10) .
C51A C52A 1.30(3) .
C48 C49 1.32(3) .
C49 C50 1.46(4) .
C50 C51 1.330(19) .
C51 C52 1.393(17) .
O5 C53 1.70(5) .
O6 O6 1.00(4) 2_745
O6 O7 1.80(4) .

loop_
_geom_torsion_atom_site_label_1
_geom_torsion_atom_site_label_2
_geom_torsion_atom_site_label_3
_geom_torsion_atom_site_label_4
_geom_torsion
_geom_torsion_site_symmetry_1
_geom_torsion_site_symmetry_4
N1 Zn1 N1 C1 -5(100) 2_666 .
N2 Zn1 N1 C1 179.2(4) . .
N2 Zn1 N1 C1 -0.8(4) 2_666 .
N3 Zn1 N1 C1 88.9(4) 2_666 .
N3 Zn1 N1 C1 -91.1(4) . .
N1 Zn1 N1 C4 177(100) 2_666 .
N2 Zn1 N1 C4 0.8(4) . .
N2 Zn1 N1 C4 -179.2(4) 2_666 .
N3 Zn1 N1 C4 -89.5(4) 2_666 .
N3 Zn1 N1 C4 90.5(4) . .
N1 Zn1 N2 C8 1.0(3) 2_666 .
N1 Zn1 N2 C8 -179.0(3) . .
N2 Zn1 N2 C8 120(100) 2_666 .
N3 Zn1 N2 C8 -89.3(3) 2_666 .
N3 Zn1 N2 C8 90.7(3) . .
N1 Zn1 N2 C6 178.0(3) 2_666 .
N1 Zn1 N2 C6 -2.0(3) . .
N2 Zn1 N2 C6 -63(100) 2_666 .
N3 Zn1 N2 C6 87.7(3) 2_666 .
N3 Zn1 N2 C6 -92.3(3) . .
N1 Zn1 N3 C26 -145.5(4) 2_666 .
N1 Zn1 N3 C26 34.5(4) . .
N2 Zn1 N3 C26 124.2(4) . .
N2 Zn1 N3 C26 -55.8(4) 2_666 .
N3 Zn1 N3 C26 -3(100) 2_666 .
N1 Zn1 N3 C22 35.0(4) 2_666 .
N1 Zn1 N3 C22 -145.0(4) . .
N2 Zn1 N3 C22 -55.3(4) . .
N2 Zn1 N3 C22 124.7(4) 2_666 .
N3 Zn1 N3 C22 177(100) 2_666 .
Zn2 Zn2 N4 C30 -92.1(12) 2_655 .
N4 Zn2 N4 C30 -92.1(12) 2_655 .
N5 Zn2 N4 C30 -7.6(4) . .
N5 Zn2 N4 C30 -173.4(4) 2_655 .
N6 Zn2 N4 C30 93.2(5) . .
Zn2 Zn2 N4 C27 96.2(12) 2_655 .
N4 Zn2 N4 C27 96.2(12) 2_655 .
N5 Zn2 N4 C27 -179.3(4) . .
N5 Zn2 N4 C27 14.9(4) 2_655 .
N6 Zn2 N4 C27 -78.6(5) . .
N4 Zn2 N4 Zn2 0.000(3) 2_655 2_655
N5 Zn2 N4 Zn2 84.5(12) . 2_655
N5 Zn2 N4 Zn2 -81.3(12) 2_655 2_655
N6 Zn2 N4 Zn2 -174.7(13) . 2_655
Zn2 Zn2 N5 C32 89.7(13) 2_655 .
N4 Zn2 N5 C32 6.6(4) . .
N4 Zn2 N5 C32 172.1(4) 2_655 .
N5 Zn2 N5 C32 89.7(13) 2_655 .
N6 Zn2 N5 C32 -91.9(4) . .
Zn2 Zn2 N5 C34 -91.2(13) 2_655 .
N4 Zn2 N5 C34 -174.4(4) . .
N4 Zn2 N5 C34 -8.8(4) 2_655 .
N5 Zn2 N5 C34 -91.2(13) 2_655 .
N6 Zn2 N5 C34 87.1(5) . .
N4 Zn2 N5 Zn2 -83.2(12) . 2_655
N4 Zn2 N5 Zn2 82.4(12) 2_655 2_655
N5 Zn2 N5 Zn2 0.000(5) 2_655 2_655
N6 Zn2 N5 Zn2 178.3(14) . 2_655
Zn2 Zn2 N6 C52A -80(14) 2_655 .
N4 Zn2 N6 C52A 26.7(17) . .
N4 Zn2 N6 C52A -152.0(17) 2_655 .
N5 Zn2 N6 C52A 117.6(17) . .
N5 Zn2 N6 C52A -62.9(17) 2_655 .
Zn2 Zn2 N6 C48A 66(14) 2_655 .
N4 Zn2 N6 C48A 173(2) . .
N4 Zn2 N6 C48A -6(2) 2_655 .
N5 Zn2 N6 C48A -96(2) . .
N5 Zn2 N6 C48A 83(2) 2_655 .
Zn2 Zn2 N6 C48 37(14) 2_655 .
N4 Zn2 N6 C48 143.8(13) . .
N4 Zn2 N6 C48 -34.9(13) 2_655 .
N5 Zn2 N6 C48 -125.3(13) . .
N5 Zn2 N6 C48 54.2(13) 2_655 .
Zn2 Zn2 N6 C52 -147(14) 2_655 .
N4 Zn2 N6 C52 -40.3(10) . .
N4 Zn2 N6 C52 141.0(9) 2_655 .
N5 Zn2 N6 C52 50.5(10) . .
N5 Zn2 N6 C52 -129.9(9) 2_655 .
C4 N1 C1 C9 179.8(4) . 2_666
Zn1 N1 C1 C9 1.2(6) . 2_666
C4 N1 C1 C2 0.1(5) . .
Zn1 N1 C1 C2 -178.6(3) . .
N1 C1 C2 C3 -0.4(6) . .
C9 C1 C2 C3 179.9(5) 2_666 .
C1 C2 C3 C4 0.5(6) . .
C1 N1 C4 C5 -178.6(4) . .
Zn1 N1 C4 C5 0.0(7) . .
C1 N1 C4 C3 0.2(5) . .
Zn1 N1 C4 C3 178.8(3) . .
C2 C3 C4 N1 -0.4(6) . .
C2 C3 C4 C5 178.4(5) . .
N1 C4 C5 C6 -0.2(7) . .
C3 C4 C5 C6 -178.8(5) . .
N1 C4 C5 C10 178.5(4) . .
C3 C4 C5 C10 -0.1(7) . .
C8 N2 C6 C5 179.9(4) . .
Zn1 N2 C6 C5 2.5(6) . .
C8 N2 C6 C7 -0.2(4) . .
Zn1 N2 C6 C7 -177.7(3) . .
C4 C5 C6 N2 -1.1(7) . .
C10 C5 C6 N2 -179.8(4) . .
C4 C5 C6 C7 179.0(4) . .
C10 C5 C6 C7 0.4(6) . .
C8 O2 C7 O1 179.4(4) . .
C8 O2 C7 C6 -0.3(4) . .
N2 C6 C7 O1 -179.3(5) . .
C5 C6 C7 O1 0.6(8) . .
N2 C6 C7 O2 0.3(4) . .
C5 C6 C7 O2 -179.8(4) . .
C6 N2 C8 O2 0.1(5) . .
Zn1 N2 C8 O2 177.6(2) . .
C6 N2 C8 C9 179.8(4) . .
Zn1 N2 C8 C9 -2.7(6) . .
C7 O2 C8 N2 0.1(4) . .
C7 O2 C8 C9 -179.6(4) . .
N2 C8 C9 C1 2.5(7) . 2_666
O2 C8 C9 C1 -177.8(4) . 2_666
N2 C8 C9 C16 -174.1(4) . .
O2 C8 C9 C16 5.6(6) . .
C6 C5 C10 C15 -67.9(6) . .
C4 C5 C10 C15 113.4(5) . .
C6 C5 C10 C11 111.7(5) . .
C4 C5 C10 C11 -67.1(6) . .
C15 C10 C11 F1 -180.0(4) . .
C5 C10 C11 F1 0.4(7) . .
C15 C10 C11 C12 -0.9(8) . .
C5 C10 C11 C12 179.5(5) . .
F1 C11 C12 F2 -1.1(8) . .
C10 C11 C12 F2 179.9(5) . .
F1 C11 C12 C13 179.9(5) . .
C10 C11 C12 C13 0.9(9) . .
F2 C12 C13 F3 1.1(8) . .
C11 C12 C13 F3 -179.9(5) . .
F2 C12 C13 C14 -179.7(5) . .
C11 C12 C13 C14 -0.6(9) . .
F3 C13 C14 F4 0.2(8) . .
C12 C13 C14 F4 -179.0(5) . .
F3 C13 C14 C15 179.8(5) . .
C12 C13 C14 C15 0.5(8) . .
F4 C14 C15 F5 -1.3(8) . .
C13 C14 C15 F5 179.2(5) . .
F4 C14 C15 C10 178.9(5) . .
C13 C14 C15 C10 -0.6(8) . .
C11 C10 C15 F5 -179.1(4) . .
C5 C10 C15 F5 0.5(7) . .
C11 C10 C15 C14 0.8(8) . .
C5 C10 C15 C14 -179.6(5) . .
C8 C9 C16 C21 83.2(6) . .
C1 C9 C16 C21 -93.7(5) 2_666 .
C8 C9 C16 C17 -97.3(5) . .
C1 C9 C16 C17 85.8(6) 2_666 .
C21 C16 C17 F6 179.5(4) . .
C9 C16 C17 F6 -0.1(7) . .
C21 C16 C17 C18 0.3(7) . .
C9 C16 C17 C18 -179.2(4) . .
F6 C17 C18 F7 0.3(7) . .
C16 C17 C18 F7 179.4(4) . .
F6 C17 C18 C19 179.9(4) . .
C16 C17 C18 C19 -1.0(8) . .
F7 C18 C19 F8 -1.3(8) . .
C17 C18 C19 F8 179.1(5) . .
F7 C18 C19 C20 -179.6(5) . .
C17 C18 C19 C20 0.8(8) . .
F8 C19 C20 F9 0.8(8) . .
C18 C19 C20 F9 179.0(5) . .
F8 C19 C20 C21 -178.3(5) . .
C18 C19 C20 C21 -0.1(8) . .
C17 C16 C21 F10 -179.6(4) . .
C9 C16 C21 F10 0.0(7) . .
C17 C16 C21 C20 0.5(7) . .
C9 C16 C21 C20 -180.0(5) . .
F9 C20 C21 F10 0.4(8) . .
C19 C20 C21 F10 179.4(5) . .
F9 C20 C21 C16 -179.6(5) . .
C19 C20 C21 C16 -0.6(8) . .
C26 N3 C22 C23 -0.4(8) . .
Zn1 N3 C22 C23 179.1(4) . .
N3 C22 C23 C24 1.5(8) . .
C22 C23 C24 C25 -1.6(8) . .
C23 C24 C25 C26 0.6(8) . .
C22 N3 C26 C25 -0.6(8) . .
Zn1 N3 C26 C25 179.9(4) . .
C24 C25 C26 N3 0.5(9) . .
C30 N4 C27 C35 177.3(5) . 2_655
Zn2 N4 C27 C35 -9.6(7) . 2_655
Zn2 N4 C27 C35 8.5(7) 2_655 2_655
C30 N4 C27 C28 -0.5(5) . .
Zn2 N4 C27 C28 172.6(3) . .
Zn2 N4 C27 C28 -169.4(3) 2_655 .
N4 C27 C28 C29 0.3(6) . .
C35 C27 C28 C29 -177.6(5) 2_655 .
C27 C28 C29 C30 0.1(5) . .
C27 N4 C30 C31 -179.8(4) . .
Zn2 N4 C30 C31 7.2(7) . .
Zn2 N4 C30 C31 -10.9(7) 2_655 .
C27 N4 C30 C29 0.6(5) . .
Zn2 N4 C30 C29 -172.4(3) . .
Zn2 N4 C30 C29 169.5(3) 2_655 .
C28 C29 C30 N4 -0.5(6) . .
C28 C29 C30 C31 179.9(4) . .
N4 C30 C31 C32 -2.8(8) . .
C29 C30 C31 C32 176.7(5) . .
N4 C30 C31 C36 173.6(4) . .
C29 C30 C31 C36 -6.8(7) . .
C34 N5 C32 O4 -1.7(5) . .
Zn2 N5 C32 O4 177.5(3) . .
Zn2 N5 C32 O4 -165.1(3) 2_655 .
C34 N5 C32 C31 175.5(5) . .
Zn2 N5 C32 C31 -5.3(7) . .
Zn2 N5 C32 C31 12.1(7) 2_655 .
C33 O4 C32 N5 0.1(5) . .
C33 O4 C32 C31 -177.4(4) . .
C30 C31 C32 N5 1.9(8) . .
C36 C31 C32 N5 -174.6(4) . .
C30 C31 C32 O4 179.0(4) . .
C36 C31 C32 O4 2.5(7) . .
C32 O4 C33 O3 -179.1(4) . .
C32 O4 C33 C34 1.4(4) . .
C32 N5 C34 C35 -175.0(4) . .
Zn2 N5 C34 C35 5.8(7) . .
Zn2 N5 C34 C35 -11.9(7) 2_655 .
C32 N5 C34 C33 2.5(5) . .
Zn2 N5 C34 C33 -176.7(3) . .
Zn2 N5 C34 C33 165.7(3) 2_655 .
O3 C33 C34 N5 178.2(5) . .
O4 C33 C34 N5 -2.4(5) . .
O3 C33 C34 C35 -4.2(8) . .
O4 C33 C34 C35 175.1(4) . .
N5 C34 C35 C27 -0.1(8) . 2_655
C33 C34 C35 C27 -177.2(5) . 2_655
N5 C34 C35 C42 176.4(4) . .
C33 C34 C35 C42 -0.7(7) . .
C32 C31 C36 C41 106.3(5) . .
C30 C31 C36 C41 -70.4(6) . .
C32 C31 C36 C37 -74.2(6) . .
C30 C31 C36 C37 109.1(5) . .
C41 C36 C37 F11 -179.4(4) . .
C31 C36 C37 F11 1.1(6) . .
C41 C36 C37 C38 0.5(7) . .
C31 C36 C37 C38 -179.0(4) . .
F11 C37 C38 F12 0.3(7) . .
C36 C37 C38 F12 -179.6(4) . .
F11 C37 C38 C39 178.9(4) . .
C36 C37 C38 C39 -1.0(7) . .
F12 C38 C39 F13 -1.7(7) . .
C37 C38 C39 F13 179.6(4) . .
F12 C38 C39 C40 179.7(4) . .
C37 C38 C39 C40 1.1(7) . .
F13 C39 C40 F14 0.3(7) . .
C38 C39 C40 F14 178.8(4) . .
F13 C39 C40 C41 -179.3(4) . .
C38 C39 C40 C41 -0.8(7) . .
C37 C36 C41 F15 179.9(4) . .
C31 C36 C41 F15 -0.6(6) . .
C37 C36 C41 C40 -0.2(6) . .
C31 C36 C41 C40 179.4(4) . .
F14 C40 C41 F15 0.7(6) . .
C39 C40 C41 F15 -179.7(4) . .
F14 C40 C41 C36 -179.3(4) . .
C39 C40 C41 C36 0.3(7) . .
C34 C35 C42 C43 -101.7(5) . .
C27 C35 C42 C43 75.1(6) 2_655 .
C34 C35 C42 C47 78.2(6) . .
C27 C35 C42 C47 -104.9(6) 2_655 .
C47 C42 C43 F16 179.1(4) . .
C35 C42 C43 F16 -1.0(7) . .
C47 C42 C43 C44 -1.9(7) . .
C35 C42 C43 C44 178.0(5) . .
F16 C43 C44 F17 0.0(8) . .
C42 C43 C44 F17 -179.0(5) . .
F16 C43 C44 C45 -178.8(5) . .
C42 C43 C44 C45 2.2(8) . .
F17 C44 C45 F18 1.0(8) . .
C43 C44 C45 F18 179.8(5) . .
F17 C44 C45 C46 -179.4(5) . .
C43 C44 C45 C46 -0.6(8) . .
F18 C45 C46 F19 -0.9(8) . .
C44 C45 C46 F19 179.4(5) . .
F18 C45 C46 C47 178.5(5) . .
C44 C45 C46 C47 -1.1(8) . .
C43 C42 C47 F20 -180.0(4) . .
C35 C42 C47 F20 0.1(7) . .
C43 C42 C47 C46 0.1(7) . .
C35 C42 C47 C46 -179.8(4) . .
F19 C46 C47 F20 0.9(7) . .
C45 C46 C47 F20 -178.5(5) . .
F19 C46 C47 C42 -179.2(4) . .
C45 C46 C47 C42 1.4(8) . .
C52A N6 C48A C49A -25(6) . .
C48 N6 C48A C49A -40(4) . .
C52 N6 C48A C49A 45(5) . .
Zn2 N6 C48A C49A -167(4) . .
N6 C48A C49A C50A 29(7) . .
C48A C49A C50A C51A -20(8) . .
C49A C50A C51A C52A 7(7) . .
C48A N6 C52A C51A 12(5) . .
C48 N6 C52A C51A 19(4) . .
C52 N6 C52A C51A -93(3) . .
Zn2 N6 C52A C51A 154(3) . .
C50A C51A C52A N6 -2(6) . .
C52A N6 C48 C49 -49(3) . .
C48A N6 C48 C49 118(6) . .
C52 N6 C48 C49 10(3) . .
Zn2 N6 C48 C49 -174(2) . .
N6 C48 C49 C50 -10(4) . .
C48 C49 C50 C51 7(4) . .
C49 C50 C51 C52 -5(3) . .
C52A N6 C52 C51 77(2) . .
C48A N6 C52 C51 -38(3) . .
C48 N6 C52 C51 -6(2) . .
Zn2 N6 C52 C51 177.5(13) . .
C50 C51 C52 N6 5(3) . .
